data_7046852
loop_
_publ_author_name
'Aznarez, Francisco'
'Gao, Wen-Xi'
'Lin, Yue-Jian'
'Hahn, F. Ekkehardt'
'Jin, Guo-Xin'

_publ_section_title
;
 Preparation of polynuclear NHC complexes by post-synthetic modification
 of half-sandwich rhodium and iridium complexes bearing C-azolato ligands.
;
_journal_issue 28
_journal_name_full 'Dalton transactions (Cambridge, England : 2003)'
_journal_page_first 9442
_journal_page_last 9452
_journal_paper_doi 10.1039/c8dt02212g
_journal_volume 47
_journal_year 2018
_chemical_formula_sum 'C53 H60 Br6 Cl10 F2 Ir2 N8 O3'
_chemical_formula_weight 2113.45
_space_group_crystal_system monoclinic
_space_group_IT_number 14
_space_group_name_Hall '-P 2yn'
_space_group_name_H-M_alt 'P 1 21/n 1'
_symmetry_space_group_name_Hall '-P 2yn'
_symmetry_space_group_name_H-M 'P 1 21/n 1'
_atom_sites_solution_hydrogens geom
_audit_creation_method SHELXL-2014/7
_audit_update_record
;
2018-05-20 deposited with the CCDC.
2018-06-26 downloaded from the CCDC.
;
_cell_angle_alpha 90
_cell_angle_beta 91.462(2)
_cell_angle_gamma 90
_cell_formula_units_Z 4
_cell_length_a 18.5068(16)
_cell_length_b 14.4057(13)
_cell_length_c 27.924(3)
_cell_measurement_reflns_used 8104
_cell_measurement_temperature 296(2)
_cell_measurement_theta_max 23.50
_cell_measurement_theta_min 2.29
_cell_volume 7442.2(12)
_computing_cell_refinement 'Bruker SAINT'
_computing_data_collection 'Bruker APEX2'
_computing_data_reduction 'Bruker SAINT'
_computing_molecular_graphics 'Bruker SHELXTL'
_computing_publication_material 'Bruker SHELXTL'
_computing_structure_refinement 'SHELXL-2014/7 (Sheldrick, 2014)'
_computing_structure_solution 'SHELXS-97 (Sheldrick, 2008)'
_diffrn_ambient_temperature 296(2)
_diffrn_measured_fraction_theta_full 0.993
_diffrn_measured_fraction_theta_max 0.990
_diffrn_measurement_device_type 'Bruker APEX-II CCD'
_diffrn_measurement_method '\f and \w scans'
_diffrn_radiation_type MoK\a
_diffrn_radiation_wavelength 0.71073
_diffrn_reflns_av_R_equivalents 0.0655
_diffrn_reflns_av_unetI/netI 0.0796
_diffrn_reflns_Laue_measured_fraction_full 0.993
_diffrn_reflns_Laue_measured_fraction_max 0.990
_diffrn_reflns_limit_h_max 23
_diffrn_reflns_limit_h_min -21
_diffrn_reflns_limit_k_max 15
_diffrn_reflns_limit_k_min -18
_diffrn_reflns_limit_l_max 35
_diffrn_reflns_limit_l_min -35
_diffrn_reflns_number 52245
_diffrn_reflns_point_group_measured_fraction_full 0.993
_diffrn_reflns_point_group_measured_fraction_max 0.990
_diffrn_reflns_theta_full 25.242
_diffrn_reflns_theta_max 27.197
_diffrn_reflns_theta_min 1.924
_exptl_absorpt_coefficient_mu 7.201
_exptl_absorpt_correction_T_max 0.563
_exptl_absorpt_correction_T_min 0.339
_exptl_absorpt_correction_type multi-scan
_exptl_crystal_colour yellow
_exptl_crystal_density_diffrn 1.886
_exptl_crystal_description block
_exptl_crystal_F_000 4040
_exptl_crystal_size_max 0.130
_exptl_crystal_size_mid 0.120
_exptl_crystal_size_min 0.110
_refine_diff_density_max 1.434
_refine_diff_density_min -1.005
_refine_diff_density_rms 0.146
_refine_ls_extinction_method none
_refine_ls_goodness_of_fit_ref 0.984
_refine_ls_hydrogen_treatment constr
_refine_ls_matrix_type full
_refine_ls_number_parameters 732
_refine_ls_number_reflns 16423
_refine_ls_number_restraints 103
_refine_ls_restrained_S_all 0.985
_refine_ls_R_factor_all 0.1013
_refine_ls_R_factor_gt 0.0450
_refine_ls_shift/su_max 0.005
_refine_ls_shift/su_mean 0.000
_refine_ls_structure_factor_coef Fsqd
_refine_ls_weighting_details 'w=1/[\s^2^(Fo^2^)+(0.0731P)^2^] where P=(Fo^2^+2Fc^2^)/3'
_refine_ls_weighting_scheme calc
_refine_ls_wR_factor_gt 0.1150
_refine_ls_wR_factor_ref 0.1411
_reflns_Friedel_coverage 0.000
_reflns_number_gt 9606
_reflns_number_total 16423
_reflns_threshold_expression 'I > 2\s(I)'
_cod_data_source_file c8dt02212g2.cif
_cod_data_source_block 11Br2
_cod_depositor_comments 'Adding full bibliography for 7046846--7046852.cif.'
_cod_original_cell_volume 7442.3(11)
_cod_database_code 7046852
_shelx_shelxl_version_number 2014/7
_shelx_space_group_comment
; 
The symmetry employed for this shelxl refinement is uniquely defined 
by the following loop, which should always be used as a source of 
symmetry information in preference to the above space-group names. 
They are only intended as comments. 
;
_shelx_estimated_absorpt_t_min 0.455
_shelx_estimated_absorpt_t_max 0.505

loop_
_space_group_symop_operation_xyz
'x, y, z'
'-x+1/2, y+1/2, -z+1/2'
'-x, -y, -z'
'x-1/2, -y-1/2, z-1/2'

loop_
_atom_site_label
_atom_site_type_symbol
_atom_site_fract_x
_atom_site_fract_y
_atom_site_fract_z
_atom_site_U_iso_or_equiv
_atom_site_adp_type
_atom_site_occupancy
_atom_site_site_symmetry_order
_atom_site_calc_flag
_atom_site_refinement_flags_posn
_atom_site_refinement_flags_adp
_atom_site_refinement_flags_occupancy
_atom_site_disorder_assembly
_atom_site_disorder_group
Ir1 Ir 0.41742(2) 0.85996(2) 0.21097(2) 0.04061(10) Uani 1 1 d . . . . .
Ir2 Ir 0.73437(2) 0.89840(2) 0.43472(2) 0.04585(10) Uani 1 1 d . . . . .
Br1 Br 0.53402(5) 0.91217(6) 0.25289(3) 0.0622(3) Uani 1 1 d . . . . .
Br2 Br 0.62928(5) 0.93765(7) 0.37829(3) 0.0664(3) Uani 1 1 d . . . . .
Br3 Br 0.64695(6) 0.68373(9) 0.25652(3) 0.0777(3) Uani 1 1 d . . . . .
Br4 Br 0.51404(6) 0.70465(8) 0.39346(3) 0.0746(3) Uani 1 1 d . . . . .
Br5 Br 0.33004(6) 0.88286(8) 0.03744(4) 0.0743(3) Uani 1 1 d . . . . .
Br6 Br 0.29023(7) 0.53952(9) 0.11897(5) 0.0908(4) Uani 1 1 d . . . . .
Cl1 Cl 0.52962(16) 0.48561(17) 0.23560(9) 0.0797(8) Uani 1 1 d . . . . .
Cl2 Cl 0.49979(14) 0.52848(15) 0.11384(8) 0.0656(6) Uani 1 1 d . . . . .
Cl3 Cl 0.57435(15) 1.02293(18) 0.05329(10) 0.0777(7) Uani 1 1 d . . . . .
Cl4 Cl 0.53170(14) 0.79730(17) 0.02563(8) 0.0672(6) Uani 1 1 d . . . . .
Cl5 Cl 0.6298(2) 0.5164(2) 0.42677(13) 0.1188(13) Uani 1 1 d . . . . .
Cl6 Cl 0.63333(18) 0.5923(2) 0.54476(11) 0.0959(9) Uani 1 1 d . . . . .
Cl7 Cl 0.57877(18) 0.8669(3) 0.60723(10) 0.1056(11) Uani 1 1 d . U . . .
Cl8 Cl 0.52534(15) 1.0745(3) 0.55665(12) 0.1078(12) Uani 1 1 d . U . . .
F1 F 0.5113(5) 1.2196(5) 0.1988(3) 0.132(3) Uani 1 1 d . . . . .
F2 F 0.5604(8) 1.2622(7) 0.4524(4) 0.228(6) Uani 1 1 d . U . . .
N1 N 0.4839(3) 0.6653(4) 0.2327(2) 0.0469(16) Uani 1 1 d . . . . .
N2 N 0.4607(3) 0.6889(4) 0.1578(2) 0.0392(14) Uani 1 1 d . . . . .
N3 N 0.4709(3) 0.8258(4) 0.1115(2) 0.0398(14) Uani 1 1 d . . . . .
N4 N 0.4966(4) 0.9657(4) 0.1301(2) 0.0477(16) Uani 1 1 d . . . . .
N5 N 0.6743(4) 0.6960(5) 0.4213(3) 0.060(2) Uani 1 1 d . . . . .
N6 N 0.6816(3) 0.7394(5) 0.4945(2) 0.0493(17) Uani 1 1 d . . . . .
N7 N 0.6630(4) 0.8839(5) 0.5296(2) 0.0555(19) Uani 1 1 d . . . . .
N8 N 0.6327(4) 1.0156(5) 0.4986(2) 0.0572(19) Uani 1 1 d . . . . .
C1 C 0.4581(4) 0.7303(5) 0.2014(3) 0.0390(17) Uani 1 1 d . . . . .
C2 C 0.5007(5) 0.5837(6) 0.2087(3) 0.056(2) Uani 1 1 d . . . . .
C3 C 0.4875(4) 0.5988(6) 0.1606(3) 0.0469(19) Uani 1 1 d . . . . .
C4 C 0.4364(4) 0.7351(5) 0.1143(3) 0.048(2) Uani 1 1 d . . . . .
H4A H 0.3843 0.7424 0.1142 0.057 Uiso 1 1 calc R U . . .
H4B H 0.4488 0.6980 0.0867 0.057 Uiso 1 1 calc R U . . .
C5 C 0.4631(4) 0.8903(5) 0.1472(3) 0.0456(19) Uani 1 1 d . . . . .
C6 C 0.5260(5) 0.9463(6) 0.0858(3) 0.057(2) Uani 1 1 d . . . . .
C7 C 0.5089(4) 0.8606(6) 0.0745(3) 0.048(2) Uani 1 1 d . . . . .
C8 C 0.5061(5) 1.0534(6) 0.1557(3) 0.061(2) Uani 1 1 d . . . . .
H8A H 0.5571 1.0693 0.1561 0.073 Uiso 1 1 calc R U . . .
H8B H 0.4924 1.0441 0.1887 0.073 Uiso 1 1 calc R U . . .
C9 C 0.4645(5) 1.1338(6) 0.1360(3) 0.058(2) Uani 1 1 d . . . . .
C10 C 0.4684(7) 1.2150(7) 0.1591(5) 0.089(4) Uani 1 1 d . . . . .
C11 C 0.4303(10) 1.2945(10) 0.1462(7) 0.143(7) Uani 1 1 d D . . . .
H11 H 0.4339 1.3476 0.1651 0.172 Uiso 1 1 calc R U . . .
C12 C 0.3873(9) 1.2943(9) 0.1056(7) 0.125(6) Uani 1 1 d D . . . .
H12 H 0.3611 1.3467 0.0964 0.150 Uiso 1 1 calc R U . . .
C13 C 0.3841(7) 1.2145(10) 0.0791(4) 0.109(5) Uani 1 1 d D . . . .
H13 H 0.3578 1.2148 0.0502 0.131 Uiso 1 1 calc R U . . .
C14 C 0.4198(6) 1.1304(7) 0.0939(4) 0.075(3) Uani 1 1 d D . . . .
H14 H 0.4138 1.0756 0.0766 0.090 Uiso 1 1 calc R U . . .
C15 C 0.4962(4) 0.6778(6) 0.2834(3) 0.055(2) Uani 0.43(2) 1 d . . P A 1
H15A H 0.4845 0.6199 0.2992 0.066 Uiso 0.43(2) 1 calc R U P A 1
H15B H 0.4624 0.7242 0.2943 0.066 Uiso 0.43(2) 1 calc R U P A 1
C16 C 0.5771(14) 0.709(2) 0.3014(9) 0.053(5) Uani 0.43(2) 1 d . U P A 1
H16 H 0.5761 0.7763 0.3057 0.063 Uiso 0.43(2) 1 calc R U P A 1
C17 C 0.5933(12) 0.6654(19) 0.3517(7) 0.049(5) Uani 0.43(2) 1 d . U P A 1
H17 H 0.5936 0.5976 0.3491 0.059 Uiso 0.43(2) 1 calc R U P A 1
C18 C 0.6668(5) 0.6987(6) 0.3678(3) 0.059(2) Uani 0.43(2) 1 d . . P A 1
H18A H 0.7035 0.6597 0.3539 0.071 Uiso 0.43(2) 1 calc R U P A 1
H18B H 0.6740 0.7618 0.3566 0.071 Uiso 0.43(2) 1 calc R U P A 1
C15' C 0.4962(4) 0.6778(6) 0.2834(3) 0.055(2) Uani 0.57(2) 1 d D . P A 2
H15C H 0.4647 0.6353 0.2999 0.066 Uiso 0.57(2) 1 calc R U P A 2
H15D H 0.4814 0.7403 0.2915 0.066 Uiso 0.57(2) 1 calc R U P A 2
C16' C 0.5733(8) 0.6633(15) 0.3031(7) 0.053(4) Uani 0.57(2) 1 d D U P A 2
H16' H 0.5770 0.5982 0.3131 0.064 Uiso 0.57(2) 1 calc R U P A 2
C17' C 0.5899(7) 0.7186(15) 0.3445(6) 0.049(4) Uani 0.57(2) 1 d D U P A 2
H17' H 0.5894 0.7837 0.3342 0.059 Uiso 0.57(2) 1 calc R U P A 2
C18' C 0.6668(5) 0.6987(6) 0.3678(3) 0.059(2) Uani 0.57(2) 1 d D . P A 2
H18C H 0.6833 0.6395 0.3556 0.071 Uiso 0.57(2) 1 calc R U P A 2
H18D H 0.6996 0.7458 0.3563 0.071 Uiso 0.57(2) 1 calc R U P A 2
C19 C 0.6927(4) 0.7716(6) 0.4490(3) 0.049(2) Uani 1 1 d . . . . .
C20 C 0.6579(5) 0.6477(7) 0.4945(4) 0.068(3) Uani 1 1 d . . . . .
C21 C 0.6526(6) 0.6232(6) 0.4489(4) 0.071(3) Uani 1 1 d . . . . .
C22 C 0.6981(5) 0.7967(6) 0.5358(3) 0.057(2) Uani 1 1 d . . . . .
H22A H 0.6813 0.7667 0.5646 0.069 Uiso 1 1 calc R U . . .
H22B H 0.7499 0.8057 0.5392 0.069 Uiso 1 1 calc R U . . .
C23 C 0.6740(4) 0.9387(6) 0.4911(3) 0.049(2) Uani 1 1 d . . . . .
C24 C 0.5919(5) 0.9991(8) 0.5383(3) 0.068(3) Uani 1 1 d . . . . .
C25 C 0.6112(5) 0.9180(8) 0.5587(4) 0.069(3) Uani 1 1 d . . . . .
C26 C 0.6326(6) 1.0997(7) 0.4698(4) 0.085(3) Uani 1 1 d . . . . .
H26A H 0.5856 1.1079 0.4542 0.102 Uiso 1 1 calc R U . . .
H26B H 0.6684 1.0946 0.4452 0.102 Uiso 1 1 calc R U . . .
C27 C 0.6495(8) 1.1816(8) 0.5011(4) 0.105(5) Uani 1 1 d . . . . .
C28 C 0.6127(12) 1.2584(14) 0.4905(7) 0.172(7) Uani 1 1 d D U . . .
C29 C 0.6142(12) 1.3417(12) 0.5201(8) 0.178(8) Uani 1 1 d D U . . .
H29 H 0.5832 1.3917 0.5149 0.213 Uiso 1 1 calc R U . . .
C30 C 0.6662(12) 1.3397(13) 0.5570(7) 0.178(8) Uani 1 1 d D U . . .
H30 H 0.6776 1.3946 0.5730 0.213 Uiso 1 1 calc R U . . .
C31 C 0.7011(8) 1.2597(11) 0.5705(6) 0.138(6) Uani 1 1 d D U . . .
H31 H 0.7311 1.2571 0.5976 0.165 Uiso 1 1 calc R U . . .
C32 C 0.6892(6) 1.1828(8) 0.5414(4) 0.080(3) Uani 1 1 d . . . . .
H32 H 0.7109 1.1273 0.5510 0.096 Uiso 1 1 calc R U . . .
C33 C 0.3498(5) 0.8890(6) 0.2760(3) 0.054(2) Uani 1 1 d . . . . .
C34 C 0.3773(6) 0.8891(8) 0.3273(3) 0.083(3) Uani 1 1 d . . . . .
H34A H 0.3877 0.8266 0.3372 0.125 Uiso 1 1 calc R U . . .
H34B H 0.3412 0.9151 0.3474 0.125 Uiso 1 1 calc R U . . .
H34C H 0.4206 0.9257 0.3299 0.125 Uiso 1 1 calc R U . . .
C35 C 0.8416(4) 0.8442(7) 0.4134(3) 0.058(2) Uani 1 1 d . . . . .
C36 C 0.8626(6) 0.7455(7) 0.4100(4) 0.091(4) Uani 1 1 d . . . . .
H36A H 0.8397 0.7184 0.3821 0.136 Uiso 1 1 calc R U . . .
H36B H 0.8477 0.7131 0.4381 0.136 Uiso 1 1 calc R U . . .
H36C H 0.9141 0.7410 0.4075 0.136 Uiso 1 1 calc R U . . .
C37 C 0.3510(5) 0.9697(6) 0.2452(3) 0.055(2) Uani 1 1 d . . . . .
C38 C 0.3169(4) 0.9446(6) 0.2004(3) 0.051(2) Uani 1 1 d . . . . .
C39 C 0.3011(4) 0.8459(6) 0.2022(3) 0.054(2) Uani 1 1 d . . . . .
C40 C 0.3198(5) 0.8140(6) 0.2499(3) 0.060(2) Uani 1 1 d . . . . .
C41 C 0.3755(6) 1.0666(7) 0.2613(4) 0.077(3) Uani 1 1 d . . . . .
H41A H 0.3661 1.1102 0.2358 0.116 Uiso 1 1 calc R U . . .
H41B H 0.4263 1.0657 0.2690 0.116 Uiso 1 1 calc R U . . .
H41C H 0.3494 1.0848 0.2890 0.116 Uiso 1 1 calc R U . . .
C42 C 0.2960(5) 1.0086(7) 0.1594(3) 0.069(3) Uani 1 1 d . . . . .
H42A H 0.2452 1.0218 0.1602 0.103 Uiso 1 1 calc R U . . .
H42B H 0.3068 0.9791 0.1296 0.103 Uiso 1 1 calc R U . . .
H42C H 0.3228 1.0654 0.1623 0.103 Uiso 1 1 calc R U . . .
C43 C 0.2560(5) 0.7964(8) 0.1642(4) 0.084(3) Uani 1 1 d . . . . .
H43A H 0.2720 0.7332 0.1616 0.126 Uiso 1 1 calc R U . . .
H43B H 0.2611 0.8271 0.1340 0.126 Uiso 1 1 calc R U . . .
H43C H 0.2061 0.7973 0.1729 0.126 Uiso 1 1 calc R U . . .
C44 C 0.3029(6) 0.7184(8) 0.2688(5) 0.099(4) Uani 1 1 d . . . . .
H44A H 0.3251 0.7108 0.3000 0.148 Uiso 1 1 calc R U . . .
H44B H 0.3213 0.6724 0.2475 0.148 Uiso 1 1 calc R U . . .
H44C H 0.2515 0.7113 0.2710 0.148 Uiso 1 1 calc R U . . .
C45 C 0.8147(5) 0.9030(7) 0.3762(3) 0.065(3) Uani 1 1 d . . . . .
C46 C 0.8078(5) 0.9970(7) 0.3965(3) 0.065(3) Uani 1 1 d . . . . .
C47 C 0.8291(5) 0.9937(7) 0.4447(3) 0.059(2) Uani 1 1 d . . . . .
C48 C 0.8482(5) 0.8999(7) 0.4565(3) 0.058(2) Uani 1 1 d . . . . .
C49 C 0.8041(7) 0.8762(10) 0.3232(4) 0.110(5) Uani 1 1 d . . . . .
H49A H 0.8167 0.8121 0.3190 0.164 Uiso 1 1 calc R U . . .
H49B H 0.8346 0.9143 0.3039 0.164 Uiso 1 1 calc R U . . .
H49C H 0.7545 0.8856 0.3135 0.164 Uiso 1 1 calc R U . . .
C50 C 0.7879(6) 1.0776(8) 0.3650(4) 0.104(4) Uani 1 1 d . . . . .
H50A H 0.7766 1.1302 0.3845 0.156 Uiso 1 1 calc R U . . .
H50B H 0.7466 1.0616 0.3452 0.156 Uiso 1 1 calc R U . . .
H50C H 0.8278 1.0926 0.3451 0.156 Uiso 1 1 calc R U . . .
C51 C 0.8369(6) 1.0704(8) 0.4804(5) 0.106(4) Uani 1 1 d . . . . .
H51A H 0.8284 1.1288 0.4647 0.159 Uiso 1 1 calc R U . . .
H51B H 0.8849 1.0696 0.4942 0.159 Uiso 1 1 calc R U . . .
H51C H 0.8025 1.0621 0.5051 0.159 Uiso 1 1 calc R U . . .
C52 C 0.8838(5) 0.8709(7) 0.5026(3) 0.069(3) Uani 1 1 d . . . . .
H52A H 0.9347 0.8829 0.5015 0.103 Uiso 1 1 calc R U . . .
H52B H 0.8759 0.8057 0.5075 0.103 Uiso 1 1 calc R U . . .
H52C H 0.8635 0.9052 0.5285 0.103 Uiso 1 1 calc R U . . .

loop_
_atom_site_aniso_label
_atom_site_aniso_U_11
_atom_site_aniso_U_22
_atom_site_aniso_U_33
_atom_site_aniso_U_23
_atom_site_aniso_U_13
_atom_site_aniso_U_12
Ir1 0.04763(19) 0.04008(18) 0.03391(16) -0.00216(13) -0.00269(12) 0.00140(14)
Ir2 0.04786(19) 0.0579(2) 0.03186(16) 0.00372(14) 0.00184(13) 0.01537(16)
Br1 0.0666(6) 0.0606(6) 0.0585(5) -0.0017(4) -0.0185(4) -0.0060(4)
Br2 0.0683(6) 0.0820(7) 0.0483(5) 0.0011(5) -0.0112(4) 0.0282(5)
Br3 0.0703(6) 0.1158(9) 0.0477(5) -0.0120(5) 0.0124(5) 0.0034(6)
Br4 0.0776(7) 0.1032(8) 0.0435(5) -0.0053(5) 0.0102(5) 0.0195(6)
Br5 0.0772(7) 0.0840(7) 0.0612(6) 0.0039(5) -0.0058(5) -0.0146(6)
Br6 0.0897(8) 0.0857(8) 0.0973(9) 0.0147(7) 0.0086(7) 0.0031(6)
Cl1 0.111(2) 0.0544(14) 0.0728(16) 0.0103(12) -0.0082(15) 0.0282(14)
Cl2 0.0845(16) 0.0505(13) 0.0616(14) -0.0167(11) 0.0016(12) 0.0066(12)
Cl3 0.0896(18) 0.0638(15) 0.0804(17) 0.0198(13) 0.0174(14) -0.0211(14)
Cl4 0.0850(16) 0.0690(15) 0.0485(13) -0.0067(11) 0.0197(11) -0.0025(13)
Cl5 0.189(4) 0.0630(18) 0.103(2) -0.0134(17) -0.019(2) -0.001(2)
Cl6 0.126(3) 0.088(2) 0.0742(18) 0.0255(15) 0.0035(17) -0.0230(18)
Cl7 0.113(2) 0.149(3) 0.0564(16) -0.0184(17) 0.0337(15) -0.035(2)
Cl8 0.0645(16) 0.163(3) 0.097(2) -0.064(2) 0.0050(15) 0.0373(18)
F1 0.177(8) 0.079(5) 0.137(7) -0.039(5) -0.032(6) -0.022(5)
F2 0.352(16) 0.142(8) 0.186(11) 0.032(8) -0.062(11) 0.068(10)
N1 0.057(4) 0.045(4) 0.038(4) -0.001(3) -0.001(3) 0.011(3)
N2 0.045(4) 0.036(4) 0.036(3) -0.001(3) -0.004(3) 0.001(3)
N3 0.046(4) 0.039(4) 0.035(3) -0.007(3) 0.000(3) -0.009(3)
N4 0.063(4) 0.032(4) 0.048(4) 0.004(3) -0.002(3) -0.010(3)
N5 0.076(5) 0.053(5) 0.049(4) -0.005(4) -0.008(4) 0.013(4)
N6 0.054(4) 0.056(4) 0.038(4) 0.005(3) -0.006(3) 0.000(3)
N7 0.057(4) 0.080(5) 0.030(4) -0.010(3) 0.010(3) -0.002(4)
N8 0.061(5) 0.072(5) 0.038(4) -0.010(4) 0.003(3) 0.019(4)
C1 0.042(4) 0.036(4) 0.039(4) 0.005(3) 0.000(3) 0.007(3)
C2 0.052(5) 0.042(5) 0.075(6) 0.001(4) -0.003(4) 0.008(4)
C3 0.059(5) 0.048(5) 0.034(4) -0.003(4) 0.003(4) 0.004(4)
C4 0.051(5) 0.036(4) 0.055(5) -0.002(4) -0.010(4) 0.001(4)
C5 0.054(5) 0.038(4) 0.044(4) -0.006(4) -0.009(4) -0.002(4)
C6 0.075(6) 0.045(5) 0.050(5) 0.005(4) 0.003(4) -0.016(5)
C7 0.060(5) 0.054(5) 0.030(4) 0.009(4) 0.001(4) 0.001(4)
C8 0.089(7) 0.043(5) 0.051(5) -0.002(4) 0.000(5) -0.008(5)
C9 0.083(7) 0.036(5) 0.056(5) 0.004(4) 0.001(5) -0.006(5)
C10 0.122(10) 0.044(6) 0.102(9) 0.000(6) 0.023(8) -0.016(6)
C11 0.23(2) 0.059(9) 0.148(16) 0.003(10) 0.056(15) 0.006(11)
C12 0.177(16) 0.066(9) 0.134(14) 0.031(9) 0.056(12) 0.044(10)
C13 0.126(11) 0.136(12) 0.066(8) 0.037(8) 0.021(7) 0.053(10)
C14 0.097(8) 0.069(7) 0.060(6) 0.010(5) 0.007(6) 0.023(6)
C15 0.049(5) 0.065(6) 0.050(5) 0.011(4) 0.006(4) 0.003(4)
C16 0.068(9) 0.039(10) 0.051(8) -0.002(9) -0.004(7) 0.016(9)
C17 0.068(9) 0.044(10) 0.035(8) 0.009(8) -0.006(7) 0.016(8)
C18 0.068(6) 0.068(6) 0.042(5) -0.011(4) -0.002(4) 0.032(5)
C15' 0.049(5) 0.065(6) 0.050(5) 0.011(4) 0.006(4) 0.003(4)
C16' 0.064(7) 0.045(9) 0.050(7) -0.003(8) -0.019(6) 0.007(8)
C17' 0.058(7) 0.046(9) 0.044(7) -0.005(7) -0.002(6) 0.015(7)
C18' 0.068(6) 0.068(6) 0.042(5) -0.011(4) -0.002(4) 0.032(5)
C19 0.047(5) 0.065(6) 0.033(4) 0.002(4) -0.001(4) 0.011(4)
C20 0.074(6) 0.064(6) 0.066(6) 0.011(5) -0.012(5) -0.003(5)
C21 0.112(9) 0.043(5) 0.057(6) -0.004(4) -0.008(6) -0.002(5)
C22 0.069(6) 0.072(6) 0.031(4) 0.006(4) -0.003(4) -0.009(5)
C23 0.043(5) 0.066(6) 0.039(4) -0.007(4) -0.004(4) 0.015(4)
C24 0.041(5) 0.109(9) 0.054(6) -0.044(6) 0.011(4) 0.009(5)
C25 0.056(6) 0.091(8) 0.059(6) -0.019(6) 0.005(5) -0.006(6)
C26 0.099(8) 0.080(8) 0.074(7) -0.014(6) -0.017(6) 0.030(6)
C27 0.170(13) 0.059(7) 0.085(9) 0.001(6) -0.011(9) 0.049(8)
C28 0.234(16) 0.139(13) 0.141(13) -0.032(11) -0.036(12) 0.028(12)
C29 0.216(16) 0.112(12) 0.204(15) 0.011(12) -0.002(14) 0.019(11)
C30 0.246(17) 0.139(12) 0.145(13) -0.019(11) -0.045(13) -0.032(12)
C31 0.154(14) 0.123(12) 0.134(13) -0.065(11) -0.023(11) 0.033(11)
C32 0.070(7) 0.094(8) 0.074(7) -0.010(6) -0.005(6) 0.003(6)
C33 0.064(6) 0.056(5) 0.042(5) -0.004(4) 0.009(4) 0.009(4)
C34 0.099(8) 0.106(9) 0.045(6) -0.017(5) 0.006(5) 0.016(7)
C35 0.049(5) 0.076(7) 0.051(5) 0.005(5) 0.019(4) 0.020(5)
C36 0.084(8) 0.089(8) 0.101(9) -0.016(7) 0.016(7) 0.037(7)
C37 0.055(5) 0.062(6) 0.046(5) -0.004(4) 0.001(4) 0.022(4)
C38 0.047(5) 0.063(6) 0.044(5) 0.006(4) 0.009(4) 0.024(4)
C39 0.048(5) 0.057(6) 0.057(5) -0.001(4) -0.003(4) 0.004(4)
C40 0.055(5) 0.061(6) 0.064(6) 0.008(5) 0.017(4) 0.002(5)
C41 0.085(7) 0.063(6) 0.084(7) -0.028(6) 0.000(6) 0.011(6)
C42 0.068(6) 0.082(7) 0.057(6) 0.011(5) 0.001(5) 0.030(5)
C43 0.067(7) 0.098(8) 0.088(8) -0.023(7) -0.001(6) -0.007(6)
C44 0.081(8) 0.088(8) 0.129(11) 0.044(8) 0.036(7) 0.002(7)
C45 0.059(6) 0.092(8) 0.045(5) 0.003(5) 0.017(4) 0.004(5)
C46 0.058(6) 0.076(7) 0.062(6) 0.033(5) 0.016(5) 0.011(5)
C47 0.055(5) 0.063(6) 0.061(6) 0.006(5) 0.017(4) 0.002(5)
C48 0.054(5) 0.077(7) 0.044(5) -0.002(4) 0.005(4) 0.006(5)
C49 0.114(10) 0.176(14) 0.039(6) -0.001(7) 0.013(6) 0.007(9)
C50 0.100(9) 0.099(9) 0.113(10) 0.053(8) 0.009(8) 0.012(7)
C51 0.071(8) 0.085(9) 0.164(13) -0.011(9) 0.024(8) -0.011(6)
C52 0.048(5) 0.099(8) 0.059(6) 0.003(5) -0.006(4) 0.004(5)

loop_
_atom_type_symbol
_atom_type_description
_atom_type_scat_dispersion_real
_atom_type_scat_dispersion_imag
_atom_type_scat_source
C C 0.0033 0.0016 'International Tables Vol C Tables 4.2.6.8 and 6.1.1.4'
H H 0.0000 0.0000 'International Tables Vol C Tables 4.2.6.8 and 6.1.1.4'
N N 0.0061 0.0033 'International Tables Vol C Tables 4.2.6.8 and 6.1.1.4'
F F 0.0171 0.0103 'International Tables Vol C Tables 4.2.6.8 and 6.1.1.4'
Cl Cl 0.1484 0.1585 'International Tables Vol C Tables 4.2.6.8 and 6.1.1.4'
Br Br -0.2901 2.4595 'International Tables Vol C Tables 4.2.6.8 and 6.1.1.4'
Ir Ir -1.4442 7.9887 'International Tables Vol C Tables 4.2.6.8 and 6.1.1.4'
O O 0.0106 0.0060 'International Tables Vol C Tables 4.2.6.8 and 6.1.1.4'

loop_
_geom_angle_atom_site_label_1
_geom_angle_atom_site_label_2
_geom_angle_atom_site_label_3
_geom_angle
C1 Ir1 C5 85.4(3)
C1 Ir1 C39 105.6(3)
C5 Ir1 C39 110.7(3)
C1 Ir1 C37 156.3(3)
C5 Ir1 C37 117.9(3)
C39 Ir1 C37 63.8(3)
C1 Ir1 C40 95.7(3)
C5 Ir1 C40 148.0(3)
C39 Ir1 C40 38.3(3)
C37 Ir1 C40 62.6(3)
C1 Ir1 C38 142.4(3)
C5 Ir1 C38 97.5(3)
C39 Ir1 C38 38.4(3)
C37 Ir1 C38 37.4(3)
C40 Ir1 C38 62.9(3)
C1 Ir1 C33 119.2(3)
C5 Ir1 C33 155.3(3)
C39 Ir1 C33 62.8(3)
C37 Ir1 C33 37.4(3)
C40 Ir1 C33 36.5(3)
C38 Ir1 C33 62.0(3)
C1 Ir1 Br1 91.1(2)
C5 Ir1 Br1 88.5(2)
C39 Ir1 Br1 155.2(2)
C37 Ir1 Br1 93.6(2)
C40 Ir1 Br1 123.5(2)
C38 Ir1 Br1 126.3(2)
C33 Ir1 Br1 93.2(2)
C19 Ir2 C23 83.4(3)
C19 Ir2 C48 108.9(3)
C23 Ir2 C48 109.1(3)
C19 Ir2 C35 94.7(3)
C23 Ir2 C35 144.6(3)
C48 Ir2 C35 38.3(3)
C19 Ir2 C45 115.7(4)
C23 Ir2 C45 160.6(4)
C48 Ir2 C45 63.1(3)
C35 Ir2 C45 37.1(3)
C19 Ir2 C47 146.0(3)
C23 Ir2 C47 99.9(3)
C48 Ir2 C47 37.8(3)
C35 Ir2 C47 63.1(3)
C45 Ir2 C47 62.6(3)
C19 Ir2 C46 154.0(4)
C23 Ir2 C46 122.4(4)
C48 Ir2 C46 62.3(3)
C35 Ir2 C46 62.8(3)
C45 Ir2 C46 38.3(4)
C47 Ir2 C46 36.2(3)
C19 Ir2 Br2 91.9(2)
C23 Ir2 Br2 89.4(2)
C48 Ir2 Br2 153.2(2)
C35 Ir2 Br2 125.9(2)
C45 Ir2 Br2 93.1(2)
C47 Ir2 Br2 121.8(2)
C46 Ir2 Br2 91.5(2)
C1 N1 C2 110.6(6)
C1 N1 C15' 126.1(7)
C2 N1 C15' 123.2(7)
C1 N1 C15 126.1(7)
C2 N1 C15 123.2(7)
C1 N2 C3 112.3(6)
C1 N2 C4 122.3(6)
C3 N2 C4 125.4(6)
C7 N3 C5 111.6(7)
C7 N3 C4 127.3(7)
C5 N3 C4 120.9(7)
C5 N4 C6 110.3(7)
C5 N4 C8 125.2(7)
C6 N4 C8 124.3(7)
C21 N5 C19 111.3(7)
C21 N5 C18 124.1(8)
C19 N5 C18 123.8(7)
C21 N5 C18' 124.1(8)
C19 N5 C18' 123.8(7)
C19 N6 C20 112.2(7)
C19 N6 C22 120.8(7)
C20 N6 C22 126.9(7)
C23 N7 C25 112.6(8)
C23 N7 C22 122.4(7)
C25 N7 C22 124.8(8)
C23 N8 C24 107.7(8)
C23 N8 C26 125.7(8)
C24 N8 C26 126.6(8)
N1 C1 N2 104.7(6)
N1 C1 Ir1 132.4(5)
N2 C1 Ir1 122.8(5)
C3 C2 N1 107.4(7)
C3 C2 Cl1 128.1(7)
N1 C2 Cl1 124.5(7)
C2 C3 N2 104.9(7)
C2 C3 Cl2 129.9(7)
N2 C3 Cl2 125.2(6)
N2 C4 N3 109.3(6)
N4 C5 N3 103.4(7)
N4 C5 Ir1 133.5(6)
N3 C5 Ir1 122.9(6)
C7 C6 N4 107.7(7)
C7 C6 Cl3 127.7(7)
N4 C6 Cl3 124.6(6)
C6 C7 N3 107.0(7)
C6 C7 Cl4 129.3(7)
N3 C7 Cl4 123.7(6)
N4 C8 C9 115.9(7)
C10 C9 C14 116.9(10)
C10 C9 C8 118.7(9)
C14 C9 C8 124.4(8)
C9 C10 F1 117.6(11)
C9 C10 C11 125.2(14)
F1 C10 C11 117.2(12)
C12 C11 C10 119.6(14)
C13 C12 C11 117.8(14)
C12 C13 C14 122.7(12)
C9 C14 C13 117.6(10)
N1 C15 C16 117.3(11)
C17 C16 C15 109(2)
C17 C16 Br3 114.1(18)
C15 C16 Br3 112.8(15)
C18 C17 C16 107(2)
C18 C17 Br4 114.4(13)
C16 C17 Br4 106.7(17)
N5 C18 C17 110.5(10)
N1 C15' C16' 117.4(10)
C17' C16' C15' 113.2(15)
C17' C16' Br3 108.6(14)
C15' C16' Br3 113.8(11)
C16' C17' C18' 113.9(13)
C16' C17' Br4 110.9(14)
C18' C17' Br4 110.1(10)
N5 C18' C17' 118.4(9)
N6 C19 N5 102.2(7)
N6 C19 Ir2 123.7(6)
N5 C19 Ir2 133.9(6)
C21 C20 N6 105.6(9)
C21 C20 Cl6 131.2(9)
N6 C20 Cl6 122.9(8)
C20 C21 N5 108.7(8)
C20 C21 Cl5 127.0(8)
N5 C21 Cl5 124.1(7)
N7 C22 N6 108.7(6)
N7 C23 N8 104.8(7)
N7 C23 Ir2 123.0(6)
N8 C23 Ir2 132.0(6)
C25 C24 N8 110.2(8)
C25 C24 Cl8 127.2(8)
N8 C24 Cl8 122.6(9)
C24 C25 N7 104.2(9)
C24 C25 Cl7 129.1(8)
N7 C25 Cl7 126.7(9)
N8 C26 C27 109.7(8)
C28 C27 C32 116.5(13)
C28 C27 C26 115.5(13)
C32 C27 C26 127.4(10)
C27 C28 F2 122.2(15)
C27 C28 C29 124.0(18)
F2 C28 C29 113.3(18)
C30 C29 C28 113.9(18)
C31 C30 C29 122.2(17)
C30 C31 C32 116.4(15)
C27 C32 C31 125.5(13)
C40 C33 C37 108.7(7)
C40 C33 C34 127.6(9)
C37 C33 C34 123.6(8)
C40 C33 Ir1 70.3(5)
C37 C33 Ir1 69.9(5)
C34 C33 Ir1 125.5(7)
C45 C35 C48 107.3(8)
C45 C35 C36 127.8(9)
C48 C35 C36 124.8(9)
C45 C35 Ir2 71.8(5)
C48 C35 Ir2 69.0(5)
C36 C35 Ir2 126.3(7)
C38 C37 C33 107.6(8)
C38 C37 C41 127.2(8)
C33 C37 C41 124.6(8)
C38 C37 Ir1 71.5(5)
C33 C37 Ir1 72.7(5)
C41 C37 Ir1 127.5(6)
C37 C38 C39 107.6(7)
C37 C38 C42 127.3(8)
C39 C38 C42 125.0(8)
C37 C38 Ir1 71.1(4)
C39 C38 Ir1 68.2(4)
C42 C38 Ir1 128.8(6)
C40 C39 C38 107.4(7)
C40 C39 C43 127.7(9)
C38 C39 C43 123.1(8)
C40 C39 Ir1 73.3(5)
C38 C39 Ir1 73.3(5)
C43 C39 Ir1 130.7(7)
C33 C40 C39 108.3(8)
C33 C40 C44 126.9(9)
C39 C40 C44 124.5(9)
C33 C40 Ir1 73.2(5)
C39 C40 Ir1 68.5(5)
C44 C40 Ir1 128.2(7)
C35 C45 C46 107.4(8)
C35 C45 C49 126.1(10)
C46 C45 C49 126.1(9)
C35 C45 Ir2 71.1(5)
C46 C45 Ir2 71.4(5)
C49 C45 Ir2 128.7(7)
C47 C46 C45 108.3(8)
C47 C46 C50 130.7(10)
C45 C46 C50 120.7(9)
C47 C46 Ir2 71.4(5)
C45 C46 Ir2 70.3(5)
C50 C46 Ir2 128.7(7)
C46 C47 C48 108.3(8)
C46 C47 C51 129.8(10)
C48 C47 C51 121.8(9)
C46 C47 Ir2 72.4(6)
C48 C47 Ir2 68.8(5)
C51 C47 Ir2 126.9(7)
C47 C48 C35 108.5(8)
C47 C48 C52 124.3(9)
C35 C48 C52 126.0(9)
C47 C48 Ir2 73.4(5)
C35 C48 Ir2 72.7(5)
C52 C48 Ir2 129.8(7)

loop_
_geom_bond_atom_site_label_1
_geom_bond_atom_site_label_2
_geom_bond_distance
Ir1 C1 2.034(7)
Ir1 C5 2.038(8)
Ir1 C39 2.169(8)
Ir1 C37 2.232(8)
Ir1 C40 2.233(9)
Ir1 C38 2.238(7)
Ir1 C33 2.270(8)
Ir1 Br1 2.5423(9)
Ir2 C19 2.026(9)
Ir2 C23 2.039(8)
Ir2 C48 2.178(9)
Ir2 C35 2.228(8)
Ir2 C45 2.238(9)
Ir2 C47 2.239(9)
Ir2 C46 2.253(9)
Ir2 Br2 2.5356(9)
Br3 C16 1.86(3)
Br3 C16' 1.93(2)
Br4 C17 1.98(2)
Br4 C17' 1.994(17)
Cl1 C2 1.681(8)
Cl2 C3 1.672(8)
Cl3 C6 1.698(9)
Cl4 C7 1.704(8)
Cl5 C21 1.707(9)
Cl6 C20 1.687(10)
Cl7 C25 1.668(11)
Cl8 C24 1.729(9)
F1 C10 1.349(14)
F2 C28 1.42(2)
N1 C1 1.358(9)
N1 C2 1.393(10)
N1 C15' 1.439(10)
N1 C15 1.439(10)
N2 C1 1.359(9)
N2 C3 1.391(9)
N2 C4 1.446(9)
N3 C7 1.360(10)
N3 C5 1.372(9)
N3 C4 1.458(9)
N4 C5 1.345(10)
N4 C6 1.394(11)
N4 C8 1.460(10)
N5 C21 1.368(12)
N5 C19 1.374(10)
N5 C18 1.499(10)
N5 C18' 1.499(10)
N6 C19 1.371(10)
N6 C20 1.391(11)
N6 C22 1.447(10)
N7 C23 1.352(11)
N7 C25 1.365(12)
N7 C22 1.422(11)
N8 C23 1.366(10)
N8 C24 1.378(11)
N8 C26 1.454(12)
C2 C3 1.376(11)
C6 C7 1.311(11)
C8 C9 1.488(12)
C9 C10 1.338(13)
C9 C14 1.421(13)
C10 C11 1.387(18)
C11 C12 1.369(15)
C12 C13 1.369(18)
C13 C14 1.436(12)
C15 C16 1.63(3)
C16 C17 1.56(4)
C17 C18 1.50(2)
C15' C16' 1.531(14)
C16' C17' 1.43(3)
C17' C18' 1.576(13)
C20 C21 1.323(13)
C24 C25 1.343(14)
C26 C27 1.495(15)
C27 C28 1.33(2)
C27 C32 1.330(15)
C28 C29 1.456(15)
C29 C30 1.39(2)
C30 C31 1.369(15)
C31 C32 1.388(15)
C33 C40 1.409(12)
C33 C37 1.445(12)
C33 C34 1.507(12)
C35 C45 1.421(12)
C35 C48 1.448(12)
C35 C36 1.477(13)
C37 C38 1.433(11)
C37 C41 1.532(12)
C38 C39 1.452(12)
C38 C42 1.514(11)
C39 C40 1.444(12)
C39 C43 1.513(12)
C40 C44 1.511(13)
C45 C46 1.475(14)
C45 C49 1.539(13)
C46 C47 1.396(12)
C46 C50 1.496(12)
C47 C48 1.433(12)
C47 C51 1.491(14)
C48 C52 1.490(12)

loop_
_geom_torsion_atom_site_label_1
_geom_torsion_atom_site_label_2
_geom_torsion_atom_site_label_3
_geom_torsion_atom_site_label_4
_geom_torsion
C2 N1 C1 N2 -1.3(9)
C15' N1 C1 N2 175.9(7)
C15 N1 C1 N2 175.9(7)
C2 N1 C1 Ir1 175.4(6)
C15' N1 C1 Ir1 -7.4(12)
C15 N1 C1 Ir1 -7.4(12)
C3 N2 C1 N1 0.0(8)
C4 N2 C1 N1 178.9(7)
C3 N2 C1 Ir1 -177.1(5)
C4 N2 C1 Ir1 1.8(10)
C1 N1 C2 C3 2.1(10)
C15' N1 C2 C3 -175.1(7)
C15 N1 C2 C3 -175.1(7)
C1 N1 C2 Cl1 -176.4(6)
C15' N1 C2 Cl1 6.3(12)
C15 N1 C2 Cl1 6.3(12)
N1 C2 C3 N2 -2.0(9)
Cl1 C2 C3 N2 176.5(7)
N1 C2 C3 Cl2 177.9(7)
Cl1 C2 C3 Cl2 -3.7(14)
C1 N2 C3 C2 1.3(9)
C4 N2 C3 C2 -177.6(7)
C1 N2 C3 Cl2 -178.6(6)
C4 N2 C3 Cl2 2.5(11)
C1 N2 C4 N3 51.5(9)
C3 N2 C4 N3 -129.7(7)
C7 N3 C4 N2 127.0(8)
C5 N3 C4 N2 -57.8(9)
C6 N4 C5 N3 -1.7(9)
C8 N4 C5 N3 -177.4(7)
C6 N4 C5 Ir1 172.7(6)
C8 N4 C5 Ir1 -3.0(12)
C7 N3 C5 N4 1.0(8)
C4 N3 C5 N4 -174.9(6)
C7 N3 C5 Ir1 -174.2(5)
C4 N3 C5 Ir1 10.0(9)
C5 N4 C6 C7 1.9(10)
C8 N4 C6 C7 177.6(7)
C5 N4 C6 Cl3 -178.4(6)
C8 N4 C6 Cl3 -2.7(12)
N4 C6 C7 N3 -1.2(9)
Cl3 C6 C7 N3 179.1(7)
N4 C6 C7 Cl4 -177.9(6)
Cl3 C6 C7 Cl4 2.4(14)
C5 N3 C7 C6 0.2(9)
C4 N3 C7 C6 175.7(7)
C5 N3 C7 Cl4 177.1(6)
C4 N3 C7 Cl4 -7.3(11)
C5 N4 C8 C9 -111.4(9)
C6 N4 C8 C9 73.5(11)
N4 C8 C9 C10 177.0(9)
N4 C8 C9 C14 -2.4(14)
C14 C9 C10 F1 -179.2(10)
C8 C9 C10 F1 1.4(16)
C14 C9 C10 C11 2.4(19)
C8 C9 C10 C11 -177.0(12)
C9 C10 C11 C12 -3(2)
F1 C10 C11 C12 178.4(14)
C10 C11 C12 C13 0(3)
C11 C12 C13 C14 4(2)
C10 C9 C14 C13 1.7(16)
C8 C9 C14 C13 -179.0(10)
C12 C13 C14 C9 -5.2(19)
C1 N1 C15 C16 -93.5(14)
C2 N1 C15 C16 83.3(15)
N1 C15 C16 C17 -147.6(16)
N1 C15 C16 Br3 -20(2)
C15 C16 C17 C18 -177.8(13)
Br3 C16 C17 C18 55(3)
C15 C16 C17 Br4 -55(2)
Br3 C16 C17 Br4 178.1(11)
C21 N5 C18 C17 44.8(15)
C19 N5 C18 C17 -124.2(14)
C16 C17 C18 N5 155.9(16)
Br4 C17 C18 N5 37.9(17)
C1 N1 C15' C16' -120.4(12)
C2 N1 C15' C16' 56.4(14)
N1 C15' C16' C17' 150.2(16)
N1 C15' C16' Br3 25.5(17)
C15' C16' C17' C18' 175.3(11)
Br3 C16' C17' C18' -57(2)
C15' C16' C17' Br4 51(2)
Br3 C16' C17' Br4 178.0(7)
C21 N5 C18' C17' 76.4(14)
C19 N5 C18' C17' -92.5(13)
C16' C17' C18' N5 -139.5(16)
Br4 C17' C18' N5 -14.2(16)
C20 N6 C19 N5 0.4(9)
C22 N6 C19 N5 177.1(7)
C20 N6 C19 Ir2 -175.2(6)
C22 N6 C19 Ir2 1.4(10)
C21 N5 C19 N6 0.7(10)
C18 N5 C19 N6 170.9(7)
C18' N5 C19 N6 170.9(7)
C21 N5 C19 Ir2 175.7(7)
C18 N5 C19 Ir2 -14.1(13)
C18' N5 C19 Ir2 -14.1(13)
C19 N6 C20 C21 -1.4(11)
C22 N6 C20 C21 -177.8(9)
C19 N6 C20 Cl6 -174.9(7)
C22 N6 C20 Cl6 8.7(13)
N6 C20 C21 N5 1.8(12)
Cl6 C20 C21 N5 174.5(8)
N6 C20 C21 Cl5 176.8(8)
Cl6 C20 C21 Cl5 -10.5(18)
C19 N5 C21 C20 -1.6(12)
C18 N5 C21 C20 -171.8(8)
C18' N5 C21 C20 -171.8(8)
C19 N5 C21 Cl5 -176.8(7)
C18 N5 C21 Cl5 13.1(14)
C18' N5 C21 Cl5 13.1(14)
C23 N7 C22 N6 -56.6(10)
C25 N7 C22 N6 117.7(9)
C19 N6 C22 N7 52.3(10)
C20 N6 C22 N7 -131.6(8)
C25 N7 C23 N8 6.2(9)
C22 N7 C23 N8 -178.8(7)
C25 N7 C23 Ir2 -169.2(6)
C22 N7 C23 Ir2 5.8(11)
C24 N8 C23 N7 -7.1(9)
C26 N8 C23 N7 172.5(8)
C24 N8 C23 Ir2 167.7(6)
C26 N8 C23 Ir2 -12.7(13)
C23 N8 C24 C25 5.8(10)
C26 N8 C24 C25 -173.8(9)
C23 N8 C24 Cl8 -173.3(6)
C26 N8 C24 Cl8 7.1(12)
N8 C24 C25 N7 -1.9(10)
Cl8 C24 C25 N7 177.2(6)
N8 C24 C25 Cl7 179.8(7)
Cl8 C24 C25 Cl7 -1.1(14)
C23 N7 C25 C24 -2.8(10)
C22 N7 C25 C24 -177.6(8)
C23 N7 C25 Cl7 175.6(7)
C22 N7 C25 Cl7 0.8(13)
C23 N8 C26 C27 -123.6(10)
C24 N8 C26 C27 55.9(13)
N8 C26 C27 C28 -141.4(15)
N8 C26 C27 C32 28.8(19)
C32 C27 C28 F2 -170.9(17)
C26 C27 C28 F2 0(3)
C32 C27 C28 C29 0(3)
C26 C27 C28 C29 171.8(19)
C27 C28 C29 C30 9(3)
F2 C28 C29 C30 -178.7(19)
C28 C29 C30 C31 -14(3)
C29 C30 C31 C32 8(3)
C28 C27 C32 C31 -7(3)
C26 C27 C32 C31 -177.1(14)
C30 C31 C32 C27 3(3)
C40 C33 C37 C38 3.6(10)
C34 C33 C37 C38 -176.7(8)
Ir1 C33 C37 C38 63.4(6)
C40 C33 C37 C41 176.1(8)
C34 C33 C37 C41 -4.2(14)
Ir1 C33 C37 C41 -124.1(9)
C40 C33 C37 Ir1 -59.8(6)
C34 C33 C37 Ir1 119.9(9)
C33 C37 C38 C39 -5.5(9)
C41 C37 C38 C39 -177.8(8)
Ir1 C37 C38 C39 58.7(6)
C33 C37 C38 C42 170.9(8)
C41 C37 C38 C42 -1.3(14)
Ir1 C37 C38 C42 -124.9(8)
C33 C37 C38 Ir1 -64.2(6)
C41 C37 C38 Ir1 123.5(9)
C37 C38 C39 C40 5.4(9)
C42 C38 C39 C40 -171.2(8)
Ir1 C38 C39 C40 65.9(6)
C37 C38 C39 C43 171.4(8)
C42 C38 C39 C43 -5.2(13)
Ir1 C38 C39 C43 -128.1(9)
C37 C38 C39 Ir1 -60.5(6)
C42 C38 C39 Ir1 122.9(8)
C37 C33 C40 C39 -0.2(10)
C34 C33 C40 C39 -179.9(9)
Ir1 C33 C40 C39 -59.7(6)
C37 C33 C40 C44 -175.0(9)
C34 C33 C40 C44 5.3(16)
Ir1 C33 C40 C44 125.5(10)
C37 C33 C40 Ir1 59.5(6)
C34 C33 C40 Ir1 -120.2(10)
C38 C39 C40 C33 -3.2(10)
C43 C39 C40 C33 -168.3(9)
Ir1 C39 C40 C33 62.7(6)
C38 C39 C40 C44 171.8(9)
C43 C39 C40 C44 6.6(15)
Ir1 C39 C40 C44 -122.3(9)
C38 C39 C40 Ir1 -65.9(6)
C43 C39 C40 Ir1 129.0(10)
C48 C35 C45 C46 2.4(10)
C36 C35 C45 C46 -175.2(9)
Ir2 C35 C45 C46 62.5(6)
C48 C35 C45 C49 175.3(10)
C36 C35 C45 C49 -2.3(16)
Ir2 C35 C45 C49 -124.6(10)
C48 C35 C45 Ir2 -60.1(6)
C36 C35 C45 Ir2 122.3(10)
C35 C45 C46 C47 -0.8(10)
C49 C45 C46 C47 -173.7(10)
Ir2 C45 C46 C47 61.5(6)
C35 C45 C46 C50 173.6(9)
C49 C45 C46 C50 0.7(15)
Ir2 C45 C46 C50 -124.1(9)
C35 C45 C46 Ir2 -62.3(6)
C49 C45 C46 Ir2 124.8(10)
C45 C46 C47 C48 -1.2(10)
C50 C46 C47 C48 -174.8(10)
Ir2 C46 C47 C48 59.7(6)
C45 C46 C47 C51 175.4(10)
C50 C46 C47 C51 1.7(18)
Ir2 C46 C47 C51 -123.8(11)
C45 C46 C47 Ir2 -60.9(6)
C50 C46 C47 Ir2 125.5(11)
C46 C47 C48 C35 2.7(10)
C51 C47 C48 C35 -174.2(9)
Ir2 C47 C48 C35 64.7(6)
C46 C47 C48 C52 170.7(9)
C51 C47 C48 C52 -6.1(14)
Ir2 C47 C48 C52 -127.3(9)
C46 C47 C48 Ir2 -62.0(6)
C51 C47 C48 Ir2 121.1(9)
C45 C35 C48 C47 -3.1(10)
C36 C35 C48 C47 174.5(9)
Ir2 C35 C48 C47 -65.1(6)
C45 C35 C48 C52 -170.9(9)
C36 C35 C48 C52 6.7(15)
Ir2 C35 C48 C52 127.1(9)
C45 C35 C48 Ir2 62.0(6)
C36 C35 C48 Ir2 -120.4(9)
